data_4114364
loop_
_publ_author_name
'Tian-Fu Liu'
'Dan Fu'
'Song Gao'
'Yuan-Zhu Zhang'
'Hao-Ling Sun'
'Gang Su'
'Yong-Jiang Liu'

_publ_section_title
;
 An Azide-Bridged Homospin Single-Chain Magnet:
 [Co(2,2'-bithiazoline)(N3)2]n
;
_journal_name_full 'Journal of the American Chemical Society'
_journal_page_first 13976
_journal_page_last 13977
_journal_paper_doi 10.1021/ja0380751
_journal_volume 125
_journal_year 2003
_chemical_formula_sum 'C14 H12 Co N8'
_chemical_formula_weight 351.25
_chemical_name_systematic
; 
 ? 
;
_space_group_IT_number 2
_symmetry_cell_setting triclinic
_symmetry_space_group_name_Hall '-P 1'
_symmetry_space_group_name_H-M 'P -1'
_atom_sites_solution_hydrogens geom
_atom_sites_solution_primary direct
_atom_sites_solution_secondary difmap
_audit_creation_method SHELXL-97
_cell_angle_alpha 60.95(3)
_cell_angle_beta 66.93(3)
_cell_angle_gamma 73.92(3)
_cell_formula_units_Z 2
_cell_length_a 9.4795(19)
_cell_length_b 9.6597(19)
_cell_length_c 9.7248(19)
_cell_measurement_reflns_used 4171
_cell_measurement_temperature 293(2)
_cell_measurement_theta_max 26.44
_cell_measurement_theta_min 2.35
_cell_volume 712.0(3)
_computing_cell_refinement 'Bruker XSCANS'
_computing_data_collection 'Bruker XSCANS'
_computing_data_reduction 'Bruker SHELXTL'
_computing_molecular_graphics 'Bruker SHELXTL'
_computing_publication_material 'Bruker SHELXTL'
_computing_structure_refinement 'Bruker SHELXTL'
_computing_structure_solution 'Bruker SHELXTL'
_diffrn_ambient_temperature 293(2)
_diffrn_measured_fraction_theta_full 0.990
_diffrn_measured_fraction_theta_max 0.990
_diffrn_measurement_device_type 'Bruker P4'
_diffrn_measurement_method '\w scans'
_diffrn_radiation_monochromator graphite
_diffrn_radiation_source 'fine-focus sealed tube'
_diffrn_radiation_type MoK\a
_diffrn_radiation_wavelength 0.71073
_diffrn_reflns_av_R_equivalents 0.0297
_diffrn_reflns_av_sigmaI/netI 0.0793
_diffrn_reflns_limit_h_max 11
_diffrn_reflns_limit_h_min -11
_diffrn_reflns_limit_k_max 12
_diffrn_reflns_limit_k_min -9
_diffrn_reflns_limit_l_max 12
_diffrn_reflns_limit_l_min -11
_diffrn_reflns_number 4171
_diffrn_reflns_theta_full 26.44
_diffrn_reflns_theta_max 26.44
_diffrn_reflns_theta_min 2.35
_exptl_absorpt_coefficient_mu 1.218
_exptl_absorpt_correction_T_max 0.8480
_exptl_absorpt_correction_T_min 0.7587
_exptl_absorpt_correction_type empirical
_exptl_crystal_colour deep-red
_exptl_crystal_density_diffrn 1.638
_exptl_crystal_description block
_exptl_crystal_F_000 358
_exptl_crystal_size_max 0.24
_exptl_crystal_size_mid 0.20
_exptl_crystal_size_min 0.14
_refine_diff_density_max 0.495
_refine_diff_density_min -0.365
_refine_diff_density_rms 0.089
_refine_ls_extinction_method none
_refine_ls_goodness_of_fit_ref 1.062
_refine_ls_hydrogen_treatment mixed
_refine_ls_matrix_type full
_refine_ls_number_parameters 208
_refine_ls_number_reflns 2901
_refine_ls_number_restraints 0
_refine_ls_restrained_S_all 1.062
_refine_ls_R_factor_all 0.0939
_refine_ls_R_factor_gt 0.0543
_refine_ls_shift/su_max 0.001
_refine_ls_shift/su_mean 0.000
_refine_ls_structure_factor_coef Fsqd
_refine_ls_weighting_details 'calc w=1/[\s^2^(Fo^2^)+(0.0603P)^2^+0.0000P] where P=(Fo^2^+2Fc^2^)/3'
_refine_ls_weighting_scheme calc
_refine_ls_wR_factor_gt 0.1148
_refine_ls_wR_factor_ref 0.1299
_reflns_number_gt 1998
_reflns_number_total 2901
_reflns_threshold_expression >2sigma(I)
_cod_data_source_file ja0380751si20030822_110800.cif
_cod_data_source_block co
_cod_original_cell_volume 712.0(2)
_cod_database_code 4114364

loop_
_symmetry_equiv_pos_as_xyz
'x, y, z'
'-x, -y, -z'

loop_
_atom_site_label
_atom_site_type_symbol
_atom_site_fract_x
_atom_site_fract_y
_atom_site_fract_z
_atom_site_U_iso_or_equiv
_atom_site_adp_type
_atom_site_occupancy
_atom_site_symmetry_multiplicity
_atom_site_calc_flag
_atom_site_refinement_flags
Co1 Co 0.39126(6) 0.17028(7) 0.42850(7) 0.0313(2) Uani 1 1 d .
N1 N 0.1966(4) 0.2702(4) 0.5723(4) 0.0308(8) Uani 1 1 d .
N2 N 0.2123(4) 0.1735(4) 0.3509(4) 0.0304(8) Uani 1 1 d .
N3 N 0.4780(5) 0.3774(5) 0.2922(6) 0.0605(12) Uani 1 1 d .
N4 N 0.5892(5) 0.4176(4) 0.1817(5) 0.0489(10) Uani 1 1 d .
N5 N 0.6990(7) 0.4648(6) 0.0769(6) 0.0863(17) Uani 1 1 d .
N6 N 0.4057(4) -0.0273(4) 0.6445(4) 0.0365(8) Uani 1 1 d .
N7 N 0.3164(4) -0.0478(4) 0.7825(5) 0.0391(9) Uani 1 1 d .
N8 N 0.2347(6) -0.0612(5) 0.9092(6) 0.0668(13) Uani 1 1 d .
C1 C 0.3431(5) 0.3286(5) 0.6888(6) 0.0470(12) Uani 1 1 d .
H1A H 0.4255 0.2914 0.6140 0.070 Uiso 1 1 calc R
H1B H 0.3469 0.2617 0.7996 0.070 Uiso 1 1 calc R
H1C H 0.3539 0.4362 0.6599 0.070 Uiso 1 1 calc R
C2 C 0.1935(5) 0.3233(5) 0.6779(5) 0.0374(10) Uani 1 1 d .
C3 C 0.0531(6) 0.3710(5) 0.7739(5) 0.0455(12) Uani 1 1 d .
H3 H 0.0528 0.4067 0.8473 0.055 Uiso 1 1 calc R
C4 C -0.0823(6) 0.3659(5) 0.7611(6) 0.0490(12) Uani 1 1 d .
H4 H -0.1751 0.3987 0.8245 0.059 Uiso 1 1 calc R
C5 C -0.0815(5) 0.3108(5) 0.6515(5) 0.0382(10) Uani 1 1 d .
C6 C 0.0614(4) 0.2649(4) 0.5597(5) 0.0301(9) Uani 1 1 d .
C7 C 0.0704(4) 0.2153(4) 0.4400(5) 0.0301(9) Uani 1 1 d .
C8 C -0.0653(5) 0.2151(5) 0.4153(6) 0.0389(10) Uani 1 1 d .
C9 C -0.2184(5) 0.3057(5) 0.6264(6) 0.0491(12) Uani 1 1 d .
H9 H -0.3143 0.3348 0.6886 0.059 Uiso 1 1 calc R
C10 C -0.2090(5) 0.2588(5) 0.5130(6) 0.0498(13) Uani 1 1 d .
H10 H -0.2992 0.2552 0.4988 0.060 Uiso 1 1 calc R
C11 C -0.0504(6) 0.1744(5) 0.2897(6) 0.0490(13) Uani 1 1 d .
H11 H -0.1379 0.1734 0.2691 0.059 Uiso 1 1 calc R
C12 C 0.0892(6) 0.1369(5) 0.1998(6) 0.0474(12) Uani 1 1 d .
H12 H 0.0986 0.1105 0.1163 0.057 Uiso 1 1 calc R
C13 C 0.2224(5) 0.1372(5) 0.2307(5) 0.0389(10) Uani 1 1 d .
C14 C 0.3767(5) 0.0982(6) 0.1300(6) 0.0535(13) Uani 1 1 d .
H14A H 0.4537 0.1037 0.1678 0.080 Uiso 1 1 calc R
H14B H 0.3923 0.1731 0.0163 0.080 Uiso 1 1 calc R
H14C H 0.3848 -0.0074 0.1402 0.080 Uiso 1 1 calc R

loop_
_atom_site_aniso_label
_atom_site_aniso_U_11
_atom_site_aniso_U_22
_atom_site_aniso_U_33
_atom_site_aniso_U_23
_atom_site_aniso_U_13
_atom_site_aniso_U_12
Co1 0.0295(3) 0.0327(3) 0.0340(3) -0.0170(3) -0.0117(3) 0.0017(2)
N1 0.036(2) 0.0284(18) 0.0285(19) -0.0141(15) -0.0116(16) 0.0023(15)
N2 0.035(2) 0.0274(18) 0.0285(19) -0.0120(15) -0.0122(16) 0.0010(14)
N3 0.053(3) 0.045(3) 0.066(3) -0.027(2) 0.007(2) -0.012(2)
N4 0.061(3) 0.039(2) 0.045(3) -0.025(2) -0.007(2) -0.005(2)
N5 0.094(4) 0.090(4) 0.065(3) -0.047(3) 0.023(3) -0.038(3)
N6 0.035(2) 0.040(2) 0.031(2) -0.0178(17) -0.0094(17) 0.0050(16)
N7 0.041(2) 0.035(2) 0.043(2) -0.0181(18) -0.015(2) -0.0005(17)
N8 0.071(3) 0.071(3) 0.044(3) -0.028(2) 0.005(2) -0.014(2)
C1 0.066(3) 0.044(3) 0.046(3) -0.027(2) -0.028(3) 0.002(2)
C2 0.053(3) 0.028(2) 0.031(2) -0.0109(19) -0.014(2) -0.004(2)
C3 0.066(3) 0.033(3) 0.032(3) -0.018(2) -0.012(2) 0.004(2)
C4 0.048(3) 0.043(3) 0.040(3) -0.021(2) 0.001(2) 0.003(2)
C5 0.037(3) 0.026(2) 0.039(3) -0.013(2) -0.004(2) 0.0023(18)
C6 0.030(2) 0.022(2) 0.033(2) -0.0118(18) -0.0067(19) 0.0009(16)
C7 0.029(2) 0.025(2) 0.031(2) -0.0085(18) -0.0122(19) 0.0011(17)
C8 0.031(2) 0.030(2) 0.051(3) -0.012(2) -0.018(2) 0.0012(18)
C9 0.027(2) 0.042(3) 0.060(3) -0.020(2) -0.002(2) 0.0023(19)
C10 0.034(3) 0.041(3) 0.071(4) -0.020(3) -0.019(3) -0.001(2)
C11 0.049(3) 0.047(3) 0.065(3) -0.023(3) -0.035(3) 0.000(2)
C12 0.062(3) 0.047(3) 0.048(3) -0.023(2) -0.033(3) 0.001(2)
C13 0.050(3) 0.039(2) 0.034(2) -0.018(2) -0.021(2) 0.003(2)
C14 0.055(3) 0.076(4) 0.047(3) -0.044(3) -0.022(3) 0.011(3)

loop_
_atom_type_symbol
_atom_type_description
_atom_type_scat_dispersion_real
_atom_type_scat_dispersion_imag
_atom_type_scat_source
C C 0.0033 0.0016 'International Tables Vol C Tables 4.2.6.8 and 6.1.1.4'
H H 0.0000 0.0000 'International Tables Vol C Tables 4.2.6.8 and 6.1.1.4'
N N 0.0061 0.0033 'International Tables Vol C Tables 4.2.6.8 and 6.1.1.4'
Co Co 0.3494 0.9721 'International Tables Vol C Tables 4.2.6.8 and 6.1.1.4'

loop_
_geom_angle_atom_site_label_1
_geom_angle_atom_site_label_2
_geom_angle_atom_site_label_3
_geom_angle
_geom_angle_site_symmetry_1
_geom_angle_site_symmetry_3
N3 Co1 N6 136.70(18) . .
N3 Co1 N2 109.43(17) . .
N6 Co1 N2 112.91(14) . .
N3 Co1 N6 97.04(16) . 2_656
N6 Co1 N6 75.02(16) . 2_656
N2 Co1 N6 112.51(13) . 2_656
N3 Co1 N1 91.31(16) . .
N6 Co1 N1 88.72(13) . .
N2 Co1 N1 78.22(12) . .
N6 Co1 N1 162.97(12) 2_656 .
C2 N1 C6 118.6(4) . .
C2 N1 Co1 128.4(3) . .
C6 N1 Co1 112.8(2) . .
C13 N2 C7 118.6(3) . .
C13 N2 Co1 128.2(3) . .
C7 N2 Co1 113.2(2) . .
N4 N3 Co1 132.5(3) . .
N5 N4 N3 174.9(5) . .
N7 N6 Co1 125.0(3) . .
N7 N6 Co1 130.0(3) . 2_656
Co1 N6 Co1 104.98(16) . 2_656
N8 N7 N6 177.4(5) . .
N1 C2 C3 120.7(4) . .
N1 C2 C1 117.5(4) . .
C3 C2 C1 121.8(4) . .
C4 C3 C2 120.7(4) . .
C3 C4 C5 119.5(4) . .
C6 C5 C4 117.2(4) . .
C6 C5 C9 119.5(4) . .
C4 C5 C9 123.3(4) . .
N1 C6 C5 123.4(4) . .
N1 C6 C7 116.7(3) . .
C5 C6 C7 119.9(4) . .
N2 C7 C8 122.4(4) . .
N2 C7 C6 118.2(3) . .
C8 C7 C6 119.3(4) . .
C7 C8 C11 117.4(4) . .
C7 C8 C10 119.5(4) . .
C11 C8 C10 123.1(4) . .
C10 C9 C5 120.3(4) . .
C9 C10 C8 121.5(4) . .
C12 C11 C8 120.1(4) . .
C11 C12 C13 120.4(4) . .
N2 C13 C12 121.1(4) . .
N2 C13 C14 118.4(4) . .
C12 C13 C14 120.5(4) . .

loop_
_geom_bond_atom_site_label_1
_geom_bond_atom_site_label_2
_geom_bond_distance
_geom_bond_site_symmetry_2
Co1 N3 1.979(4) .
Co1 N6 2.064(4) .
Co1 N2 2.098(3) .
Co1 N6 2.127(3) 2_656
Co1 N1 2.143(3) .
N1 C2 1.340(5) .
N1 C6 1.352(5) .
N2 C13 1.338(5) .
N2 C7 1.360(5) .
N3 N4 1.162(5) .
N4 N5 1.145(6) .
N6 N7 1.225(5) .
N6 Co1 2.127(3) 2_656
N7 N8 1.134(5) .
C1 C2 1.479(6) .
C2 C3 1.400(6) .
C3 C4 1.353(7) .
C4 C5 1.401(6) .
C5 C6 1.390(6) .
C5 C9 1.429(6) .
C6 C7 1.425(5) .
C7 C8 1.399(5) .
C8 C11 1.402(6) .
C8 C10 1.412(6) .
C9 C10 1.347(7) .
C11 C12 1.335(7) .
C12 C13 1.408(6) .
C13 C14 1.474(6) .
